data_8101404
loop_
_publ_author_name
'Paix\~ao, J. A.'
'Matos Beja, A.'
'Ramos Silva, M.'
'Alte da Veiga, L.'
'Martin-Gil, J.'

_publ_section_title
;
Crystal structure of anilinium perchlorate, C~6~H~5~NH~3~^+^ClO~4~^--^
;
_journal_issue 1
_journal_name_full 'Zeitschrift f\"ur Kristallographie - New Crystal Structures'
_journal_page_first 85
_journal_page_last 86
_journal_volume 214
_journal_year 1999
_chemical_formula_moiety 'C6 N H8 1+,Cl O4 1-'
_chemical_formula_sum 'C6 H8 Cl N O4'
_chemical_formula_weight 193.58
_space_group_IT_number 19
_symmetry_cell_setting orthorhombic
_symmetry_space_group_name_Hall 'P 2ac 2ab'
_symmetry_space_group_name_H-M 'P 21 21 21'
_cell_angle_alpha 90.00
_cell_angle_beta 90.00
_cell_angle_gamma 90.00
_cell_formula_units_Z 4
_cell_length_a 5.895(3)
_cell_length_b 7.505(5)
_cell_length_c 18.909(7)
_cell_measurement_temperature 293(2)
_cell_volume 836.6(8)
_diffrn_ambient_temperature 293(2)
_exptl_crystal_density_diffrn 1.537
_refine_ls_R_factor_obs 0.0389
_refine_ls_wR_factor_obs 0.0916
_cod_database_code 8101404

loop_
_symmetry_equiv_pos_as_xyz
'x, y, z'
'-x+1/2, -y, z+1/2'
'x+1/2, -y+1/2, -z'
'-x, y+1/2, -z+1/2'

loop_
_atom_site_aniso_label
_atom_site_aniso_U_11
_atom_site_aniso_U_22
_atom_site_aniso_U_33
_atom_site_aniso_U_23
_atom_site_aniso_U_13
_atom_site_aniso_U_12
Cl 0.0597(4) 0.0375(3) 0.0440(3) 0.0055(3) 0.0001(7) -0.0020(7)
O1 0.119(2) 0.0495(13) 0.098(2) 0.0303(13) 0.009(4) -0.001(3)
O2 0.0680(19) 0.077(3) 0.093(3) -0.005(2) 0.002(2) -0.022(2)
O3 0.107(2) 0.131(3) 0.0498(14) -0.0250(15) -0.004(3) 0.009(3)
O4 0.071(2) 0.058(2) 0.091(3) 0.0001(18) 0.007(2) 0.0150(18)
N 0.0731(17) 0.0406(12) 0.0440(12) -0.0004(9) -0.002(3) 0.005(3)
C1 0.0470(15) 0.0295(11) 0.0385(13) 0.0002(9) -0.001(3) 0.002(2)
C2 0.0465(19) 0.0457(18) 0.059(2) 0.0015(16) -0.0002(18) -0.0064(16)
C3 0.064(2) 0.055(2) 0.062(2) -0.0109(19) -0.021(2) 0.001(2)
C4 0.078(2) 0.0575(17) 0.0436(16) 0.0002(13) -0.008(3) 0.018(3)
C5 0.060(2) 0.058(2) 0.059(2) 0.012(2) 0.0160(18) 0.003(2)
C6 0.0468(17) 0.048(2) 0.057(2) 0.0007(16) -0.0058(15) -0.0060(17)

loop_
_atom_site_label
_atom_site_type_symbol
_atom_site_fract_x
_atom_site_fract_y
_atom_site_fract_z
_atom_site_U_iso_or_equiv
_atom_site_thermal_displace_type
_atom_site_occupancy
_atom_site_symmetry_multiplicity
_atom_site_calc_flag
_atom_site_refinement_flags
_atom_site_disorder_assembly
_atom_site_disorder_group
Cl Cl 0.2574(2) 0.52553(8) 0.96647(4) 0.0471(2) Uani 1 4 d . . .
O1 O 0.2584(10) 0.6728(3) 0.92084(15) 0.0890(9) Uani 1 4 d . . .
O2 O 0.0558(6) 0.4257(5) 0.9539(2) 0.0794(12) Uani 1 4 d . . .
O3 O 0.2676(9) 0.5772(5) 1.03825(14) 0.0960(10) Uani 1 4 d . . .
O4 O 0.4500(6) 0.4133(5) 0.9505(2) 0.0731(11) Uani 1 4 d . . .
N N 0.7478(9) 0.5505(3) 0.57933(12) 0.0526(6) Uani 1 4 d . . .
H1A H 0.866(3) 0.5982(12) 0.5633(4) 0.079 Uiso 0.54(4) 4 calc PR . .
H1B H 0.634(3) 0.6040(13) 0.5636(4) 0.079 Uiso 0.54(4) 4 calc PR . .
H1C H 0.7434(9) 0.443(3) 0.5668(3) 0.079 Uiso 0.54(4) 4 calc PR . .
H1D H 0.629(3) 0.4989(13) 0.5658(4) 0.079 Uiso 0.46(4) 4 calc PR . .
H1E H 0.862(3) 0.4931(14) 0.5655(4) 0.079 Uiso 0.46(4) 4 calc PR . .
H1F H 0.7517(9) 0.654(3) 0.5623(5) 0.079 Uiso 0.46(4) 4 calc PR . .
C1 C 0.7492(9) 0.5610(3) 0.65675(13) 0.0383(6) Uani 1 4 d . . .
C2 C 0.9318(7) 0.6395(5) 0.68992(19) 0.0505(8) Uani 1 4 d . . .
H2 H 1.0513 0.6872 0.6640 0.061 Uiso 1 4 calc R . .
C3 C 0.9316(8) 0.6452(5) 0.7632(2) 0.0604(10) Uani 1 4 d . . .
H3 H 1.0531 0.6973 0.7868 0.072 Uiso 1 4 calc R . .
C4 C 0.7576(11) 0.5761(4) 0.80104(17) 0.0597(9) Uani 1 4 d . . .
H4 H 0.7606 0.5808 0.8502 0.072 Uiso 1 4 calc R . .
C5 C 0.5761(7) 0.4988(5) 0.7669(2) 0.0591(9) Uani 1 4 d . . .
H5 H 0.4564 0.4520 0.7930 0.071 Uiso 1 4 calc R . .
C6 C 0.5717(6) 0.4909(5) 0.69393(18) 0.0505(8) Uani 1 4 d . . .
H6 H 0.4500 0.4386 0.6705 0.061 Uiso 1 4 calc R . .

loop_
_geom_bond_atom_site_label_1
_geom_bond_atom_site_label_2
_geom_bond_distance
_geom_bond_site_symmetry_2
_geom_bond_publ_flag
Cl O1 1.402(2) . ?
Cl O3 1.413(3) . ?
Cl O2 1.425(4) . ?
Cl O4 1.446(4) . ?
N C1 1.466(3) . ?
N H1A 0.8382 . ?
N H1B 0.8382 . ?
N H1C 0.8382 . ?
N H1D 0.8382 . ?
N H1E 0.8382 . ?
N H1F 0.8382 . ?
C1 C6 1.366(5) . ?
C1 C2 1.378(5) . ?
C2 C3 1.387(5) . ?
C2 H2 0.9300 . ?
C3 C4 1.353(7) . ?
C3 H3 0.9300 . ?
C4 C5 1.378(7) . ?
C4 H4 0.9300 . ?
C5 C6 1.381(5) . ?
C5 H5 0.9300 . ?
C6 H6 0.9300 . ?
